data_4320290
loop_
_publ_author_name
'R. C. Mills'
'S. Y. S. Wang'
'K. A. Abboud'
'J. M. Boncella'

_publ_section_title
;
 Coordinatively Unsaturated W(IV)-Bis(pyridine) Complexes, a Reactive
 Source of W(IV)
;
_journal_name_full 'Inorganic Chemistry'
_journal_page_first 5077
_journal_page_last 5082
_journal_paper_doi 10.1021/ic010195r
_journal_volume 40
_journal_year 2001
_chemical_formula_sum 'C31 H42 N5 O1.5 Si2 W'
_chemical_formula_weight 748.73
_chemical_name_systematic
;
?
;
_space_group_IT_number 2
_symmetry_cell_setting triclinic
_symmetry_space_group_name_Hall '-P 1'
_symmetry_space_group_name_H-M 'P -1'
_atom_sites_solution_hydrogens geom
_atom_sites_solution_primary direct
_atom_sites_solution_secondary difmap
_audit_creation_method SHELXL-97
_cell_angle_alpha 69.341(1)
_cell_angle_beta 78.022(1)
_cell_angle_gamma 76.008(1)
_cell_formula_units_Z 2
_cell_length_a 10.0740(7)
_cell_length_b 12.0912(9)
_cell_length_c 15.336(1)
_cell_measurement_temperature 173(2)
_cell_volume 1680.6(2)
_computing_cell_refinement 'Bruker SMART'
_computing_data_collection 'Bruker SMART'
_computing_data_reduction 'Bruker SHELXTL'
_computing_molecular_graphics 'Bruker SHELXTL'
_computing_publication_material 'Bruker SHELXTL'
_computing_structure_refinement 'SHELXL-97 (Sheldrick, 1997)'
_computing_structure_solution 'SHELXS-97 (Sheldrick, 1990)'
_diffrn_ambient_temperature 173(2)
_diffrn_measured_fraction_theta_full 0.981
_diffrn_measured_fraction_theta_max 0.981
_diffrn_measurement_device_type 'CCD area detector'
_diffrn_measurement_method 'phi and omega scans'
_diffrn_radiation_monochromator graphite
_diffrn_radiation_source 'normal-focus sealed tube'
_diffrn_radiation_type MoK\a
_diffrn_radiation_wavelength 0.71073
_diffrn_reflns_av_R_equivalents 0.0399
_diffrn_reflns_av_sigmaI/netI 0.0414
_diffrn_reflns_limit_h_max 12
_diffrn_reflns_limit_h_min -13
_diffrn_reflns_limit_k_max 8
_diffrn_reflns_limit_k_min -15
_diffrn_reflns_limit_l_max 18
_diffrn_reflns_limit_l_min -19
_diffrn_reflns_number 11730
_diffrn_reflns_theta_full 27.50
_diffrn_reflns_theta_max 27.50
_diffrn_reflns_theta_min 1.83
_exptl_absorpt_coefficient_mu 3.540
_exptl_absorpt_correction_T_max 0.9287
_exptl_absorpt_correction_T_min 0.3380
_exptl_absorpt_correction_type integration
_exptl_crystal_colour Red
_exptl_crystal_density_diffrn 1.480
_exptl_crystal_density_method 'not measured'
_exptl_crystal_description Plates
_exptl_crystal_F_000 754
_exptl_crystal_size_max 0.39
_exptl_crystal_size_mid 0.32
_exptl_crystal_size_min 0.02
_refine_diff_density_max 1.330
_refine_diff_density_min -1.534
_refine_diff_density_rms 0.111
_refine_ls_extinction_method none
_refine_ls_goodness_of_fit_ref 1.061
_refine_ls_hydrogen_treatment mixed
_refine_ls_matrix_type full
_refine_ls_number_parameters 369
_refine_ls_number_reflns 7565
_refine_ls_number_restraints 0
_refine_ls_restrained_S_all 1.061
_refine_ls_R_factor_all 0.0359
_refine_ls_R_factor_gt 0.0307
_refine_ls_shift/su_max 0.001
_refine_ls_shift/su_mean 0.000
_refine_ls_structure_factor_coef Fsqd
_refine_ls_weighting_details 'calc w=1/[\s^2^(Fo^2^)+(0.0305P)^2^+3.5875P] where P=(Fo^2^+2Fc^2^)/3'
_refine_ls_weighting_scheme calc
_refine_ls_wR_factor_gt 0.0748
_refine_ls_wR_factor_ref 0.0801
_reflns_number_gt 6907
_reflns_number_total 7565
_reflns_threshold_expression >2sigma(I)
_cod_data_source_file ic010195r_2.cif
_cod_data_source_block 8a
_cod_depositor_comments
;
The following automatic conversions were performed:

'_symmetry_cell_setting' value 'Triclinic' changed to 'triclinic'
according to the built-in table from CIF Core dictionary named
'cif_core.dic' version 2.4.1 from 2010-06-29.

Automatic conversion script
Id: cif_fix_values 1646 2011-03-28 12:23:43Z adriana 
;
_cod_original_formula_sum 'C31 H42 N5 O1.50 Si2 W'
_cod_database_code 4320290

loop_
_symmetry_equiv_pos_as_xyz
'x, y, z'
'-x, -y, -z'

loop_
_atom_site_label
_atom_site_type_symbol
_atom_site_fract_x
_atom_site_fract_y
_atom_site_fract_z
_atom_site_U_iso_or_equiv
_atom_site_adp_type
_atom_site_occupancy
_atom_site_symmetry_multiplicity
_atom_site_calc_flag
_atom_site_refinement_flags
_atom_site_disorder_assembly
_atom_site_disorder_group
W W 0.189061(15) 0.285680(14) 0.289274(10) 0.02587(6) Uani 1 1 d . . .
Si1 Si -0.04019(12) 0.55254(12) 0.20557(10) 0.0402(3) Uani 1 1 d . . .
Si2 Si 0.40145(12) 0.26617(11) 0.45002(8) 0.0319(2) Uani 1 1 d . . .
O1 O 0.3706(4) 0.0273(3) 0.3550(3) 0.0525(9) Uani 1 1 d . . .
N1 N 0.1007(4) 0.2143(3) 0.2407(2) 0.0316(7) Uani 1 1 d . . .
N2 N 0.1152(3) 0.4757(3) 0.2459(2) 0.0284(7) Uani 1 1 d . . .
N3 N 0.3142(3) 0.3451(3) 0.3520(2) 0.0268(6) Uani 1 1 d . . .
N4 N 0.0351(3) 0.2687(3) 0.4162(2) 0.0294(7) Uani 1 1 d . . .
N5 N 0.3431(4) 0.3241(3) 0.1616(2) 0.0324(7) Uani 1 1 d . . .
C1 C 0.0515(4) 0.1413(4) 0.2081(3) 0.0354(9) Uani 1 1 d . . .
C2 C 0.1328(6) 0.0893(5) 0.1425(4) 0.0497(12) Uani 1 1 d . . .
H2A H 0.2238 0.1048 0.1191 0.060 Uiso 1 1 calc R . .
C3 C 0.0825(7) 0.0148(5) 0.1104(4) 0.0641(16) Uani 1 1 d . . .
H3A H 0.1391 -0.0198 0.0654 0.077 Uiso 1 1 calc R . .
C4 C -0.0478(7) -0.0086(6) 0.1437(4) 0.0652(17) Uani 1 1 d . . .
H4A H -0.0817 -0.0594 0.1217 0.078 Uiso 1 1 calc R . .
C5 C -0.1309(7) 0.0416(7) 0.2095(5) 0.0718(18) Uani 1 1 d . . .
H5A H -0.2214 0.0249 0.2327 0.086 Uiso 1 1 calc R . .
C6 C -0.0822(6) 0.1164(6) 0.2418(4) 0.0564(14) Uani 1 1 d . . .
H6A H -0.1396 0.1506 0.2869 0.068 Uiso 1 1 calc R . .
C7 C 0.2154(4) 0.5360(4) 0.2483(3) 0.0269(7) Uani 1 1 d . . .
C8 C 0.3259(4) 0.4651(3) 0.3014(2) 0.0261(7) Uani 1 1 d . . .
C9 C 0.4362(4) 0.5180(4) 0.2984(3) 0.0326(8) Uani 1 1 d . . .
H9A H 0.5132 0.4697 0.3291 0.039 Uiso 1 1 calc R . .
C10 C 0.4362(4) 0.6395(4) 0.2516(3) 0.0359(9) Uani 1 1 d . . .
H10A H 0.5118 0.6739 0.2513 0.043 Uiso 1 1 calc R . .
C11 C 0.3252(4) 0.7106(4) 0.2055(3) 0.0365(9) Uani 1 1 d . . .
H11A H 0.3238 0.7941 0.1746 0.044 Uiso 1 1 calc R . .
C12 C 0.2162(4) 0.6595(4) 0.2044(3) 0.0331(8) Uani 1 1 d . . .
H12A H 0.1403 0.7093 0.1733 0.040 Uiso 1 1 calc R . .
C13 C -0.1290(6) 0.6644(5) 0.2678(5) 0.0589(14) Uani 1 1 d . . .
H13A H -0.1558 0.6218 0.3343 0.088 Uiso 1 1 calc R . .
H13B H -0.2115 0.7123 0.2390 0.088 Uiso 1 1 calc R . .
H13C H -0.0661 0.7175 0.2626 0.088 Uiso 1 1 calc R . .
C14 C -0.1577(5) 0.4447(6) 0.2284(5) 0.0678(18) Uani 1 1 d . . .
H14A H -0.1208 0.3925 0.1892 0.102 Uiso 1 1 calc R . .
H14B H -0.2495 0.4895 0.2131 0.102 Uiso 1 1 calc R . .
H14C H -0.1648 0.3956 0.2948 0.102 Uiso 1 1 calc R . .
C15 C -0.0184(7) 0.6312(6) 0.0751(4) 0.0660(16) Uani 1 1 d . . .
H15A H 0.0424 0.6895 0.0597 0.099 Uiso 1 1 calc R . .
H15B H -0.1087 0.6731 0.0552 0.099 Uiso 1 1 calc R . .
H15C H 0.0224 0.5719 0.0424 0.099 Uiso 1 1 calc R . .
C16 C 0.4186(6) 0.3648(5) 0.5159(3) 0.0509(12) Uani 1 1 d . . .
H16A H 0.5005 0.4015 0.4870 0.076 Uiso 1 1 calc R . .
H16B H 0.4281 0.3165 0.5815 0.076 Uiso 1 1 calc R . .
H16C H 0.3363 0.4280 0.5137 0.076 Uiso 1 1 calc R . .
C17 C 0.3056(5) 0.1507(4) 0.5386(3) 0.0437(10) Uani 1 1 d . . .
H17A H 0.2161 0.1907 0.5627 0.066 Uiso 1 1 calc R . .
H17B H 0.3594 0.1052 0.5907 0.066 Uiso 1 1 calc R . .
H17C H 0.2911 0.0957 0.5089 0.066 Uiso 1 1 calc R . .
C18 C 0.5796(5) 0.1909(5) 0.4134(4) 0.0486(12) Uani 1 1 d . . .
H18A H 0.5733 0.1320 0.3847 0.073 Uiso 1 1 calc R . .
H18B H 0.6280 0.1501 0.4687 0.073 Uiso 1 1 calc R . .
H18C H 0.6305 0.2515 0.3677 0.073 Uiso 1 1 calc R . .
C19 C -0.0269(5) 0.1730(4) 0.4550(3) 0.0384(9) Uani 1 1 d . . .
H19A H -0.0034 0.1117 0.4262 0.046 Uiso 1 1 calc R . .
C20 C -0.1228(5) 0.1589(5) 0.5345(4) 0.0526(13) Uani 1 1 d . . .
H20A H -0.1647 0.0897 0.5591 0.063 Uiso 1 1 calc R . .
C21 C -0.1577(6) 0.2456(6) 0.5779(4) 0.0595(15) Uani 1 1 d . . .
H21A H -0.2232 0.2377 0.6331 0.071 Uiso 1 1 calc R . .
C22 C -0.0946(6) 0.3444(5) 0.5387(4) 0.0544(13) Uani 1 1 d . . .
H22A H -0.1156 0.4060 0.5670 0.065 Uiso 1 1 calc R . .
C23 C -0.0008(5) 0.3533(4) 0.4583(3) 0.0413(10) Uani 1 1 d . . .
H23A H 0.0402 0.4229 0.4315 0.050 Uiso 1 1 calc R . .
C24 C 0.3027(6) 0.3583(5) 0.0758(3) 0.0470(11) Uani 1 1 d . . .
H24A H 0.2071 0.3717 0.0715 0.056 Uiso 1 1 calc R . .
C25 C 0.3944(7) 0.3742(7) -0.0050(4) 0.0688(18) Uani 1 1 d . . .
H25A H 0.3617 0.3980 -0.0640 0.083 Uiso 1 1 calc R . .
C26 C 0.5327(7) 0.3562(7) -0.0016(4) 0.074(2) Uani 1 1 d . . .
H26A H 0.5973 0.3660 -0.0573 0.088 Uiso 1 1 calc R . .
C27 C 0.5760(6) 0.3231(6) 0.0860(4) 0.0587(14) Uani 1 1 d . . .
H27A H 0.6711 0.3113 0.0913 0.070 Uiso 1 1 calc R . .
C28 C 0.4785(5) 0.3075(5) 0.1653(3) 0.0429(10) Uani 1 1 d . . .
H28A H 0.5088 0.2841 0.2250 0.051 Uiso 1 1 calc R . .
C29 C 0.3020(4) 0.1229(4) 0.3358(3) 0.0328(8) Uani 1 1 d . . .
O2 O 0.4635(12) -0.0063(11) 0.0309(8) 0.082(3) Uiso 0.50 1 d P . .
C30 C 0.582(2) -0.071(2) 0.0860(14) 0.095(6) Uiso 0.50 1 d P . 1
H30A H 0.5967 -0.1556 0.0959 0.114 Uiso 0.50 1 d PR . 1
H30B H 0.6655 -0.0416 0.0542 0.114 Uiso 0.50 1 d PR . 1
C31 C 0.5384(19) -0.0475(16) 0.1785(13) 0.090(5) Uiso 0.50 1 d P A 1
H31A H 0.6087 -0.0868 0.2188 0.136 Uiso 0.50 1 d PR A 1
H31B H 0.5232 0.0377 0.1666 0.136 Uiso 0.50 1 d PR A 1
H31C H 0.4542 -0.0766 0.2084 0.136 Uiso 0.50 1 d PR A 1
C32 C 0.500(2) 0.0129(18) 0.0572(13) 0.091(5) Uiso 0.50 1 d P . 2
H32A H 0.4864 0.0963 0.0519 0.109 Uiso 0.50 1 d PR . 2
H32B H 0.4136 -0.0131 0.0842 0.109 Uiso 0.50 1 d PR . 2
C33 C 0.592(3) -0.045(2) 0.1179(19) 0.119(8) Uiso 0.50 1 d P . 2
H33A H 0.5575 -0.0318 0.1773 0.179 Uiso 0.50 1 d PR . 2
H33B H 0.6043 -0.1294 0.1262 0.179 Uiso 0.50 1 d PR . 2
H33C H 0.6782 -0.0184 0.0935 0.179 Uiso 0.50 1 d PR . 2

loop_
_atom_site_aniso_label
_atom_site_aniso_U_11
_atom_site_aniso_U_22
_atom_site_aniso_U_33
_atom_site_aniso_U_23
_atom_site_aniso_U_13
_atom_site_aniso_U_12
W 0.02306(8) 0.02999(9) 0.02723(8) -0.01162(6) -0.00232(5) -0.00691(5)
Si1 0.0279(6) 0.0403(7) 0.0489(7) -0.0063(6) -0.0144(5) -0.0042(5)
Si2 0.0306(5) 0.0338(6) 0.0311(5) -0.0060(5) -0.0091(4) -0.0077(4)
O1 0.049(2) 0.0339(18) 0.072(2) -0.0158(17) -0.0073(17) -0.0036(15)
N1 0.0338(17) 0.0294(17) 0.0326(17) -0.0112(14) -0.0017(13) -0.0082(14)
N2 0.0235(15) 0.0319(17) 0.0288(16) -0.0079(13) -0.0059(12) -0.0037(13)
N3 0.0244(15) 0.0265(16) 0.0307(16) -0.0090(13) -0.0041(12) -0.0067(12)
N4 0.0248(15) 0.0322(17) 0.0333(17) -0.0135(14) -0.0021(12) -0.0059(13)
N5 0.0358(18) 0.0346(18) 0.0301(16) -0.0140(14) 0.0003(13) -0.0111(14)
C1 0.036(2) 0.035(2) 0.038(2) -0.0130(18) -0.0073(17) -0.0084(17)
C2 0.055(3) 0.049(3) 0.056(3) -0.026(2) 0.002(2) -0.022(2)
C3 0.088(5) 0.055(3) 0.066(4) -0.035(3) -0.014(3) -0.016(3)
C4 0.092(5) 0.057(3) 0.071(4) -0.026(3) -0.031(3) -0.032(3)
C5 0.064(4) 0.087(5) 0.087(5) -0.037(4) -0.013(3) -0.040(3)
C6 0.045(3) 0.076(4) 0.064(3) -0.035(3) -0.001(2) -0.027(3)
C7 0.0252(17) 0.0315(19) 0.0232(17) -0.0090(15) -0.0004(13) -0.0060(14)
C8 0.0263(17) 0.0307(19) 0.0233(17) -0.0118(15) -0.0018(13) -0.0054(14)
C9 0.0283(19) 0.040(2) 0.0319(19) -0.0117(17) -0.0028(15) -0.0108(16)
C10 0.037(2) 0.041(2) 0.035(2) -0.0119(18) -0.0004(16) -0.0204(18)
C11 0.043(2) 0.033(2) 0.032(2) -0.0083(17) -0.0008(17) -0.0133(18)
C12 0.033(2) 0.033(2) 0.0282(19) -0.0058(16) -0.0016(15) -0.0052(16)
C13 0.040(3) 0.050(3) 0.075(4) -0.020(3) -0.003(2) 0.010(2)
C14 0.034(3) 0.059(3) 0.106(5) -0.008(3) -0.036(3) -0.004(2)
C15 0.073(4) 0.068(4) 0.059(3) -0.007(3) -0.039(3) -0.009(3)
C16 0.067(3) 0.058(3) 0.037(2) -0.016(2) -0.012(2) -0.023(3)
C17 0.047(3) 0.044(3) 0.036(2) -0.003(2) -0.0098(19) -0.012(2)
C18 0.029(2) 0.048(3) 0.059(3) -0.007(2) -0.013(2) 0.0002(19)
C19 0.041(2) 0.040(2) 0.038(2) -0.0144(19) 0.0014(18) -0.0183(19)
C20 0.047(3) 0.065(3) 0.046(3) -0.013(2) 0.010(2) -0.030(3)
C21 0.045(3) 0.093(5) 0.042(3) -0.030(3) 0.016(2) -0.023(3)
C22 0.058(3) 0.066(3) 0.047(3) -0.036(3) 0.010(2) -0.013(3)
C23 0.043(2) 0.041(2) 0.044(2) -0.022(2) 0.0046(19) -0.0111(19)
C24 0.052(3) 0.064(3) 0.033(2) -0.018(2) -0.0044(19) -0.023(2)
C25 0.084(4) 0.106(5) 0.031(2) -0.027(3) 0.009(3) -0.050(4)
C26 0.076(4) 0.107(5) 0.046(3) -0.039(3) 0.028(3) -0.042(4)
C27 0.045(3) 0.079(4) 0.055(3) -0.032(3) 0.016(2) -0.020(3)
C28 0.036(2) 0.054(3) 0.039(2) -0.020(2) 0.0042(18) -0.010(2)
C29 0.0306(19) 0.033(2) 0.038(2) -0.0139(17) 0.0004(16) -0.0124(16)

loop_
_atom_type_symbol
_atom_type_description
_atom_type_scat_dispersion_real
_atom_type_scat_dispersion_imag
_atom_type_scat_source
C C 0.0033 0.0016 'International Tables Vol C Tables 4.2.6.8 and 6.1.1.4'
H H 0.0000 0.0000 'International Tables Vol C Tables 4.2.6.8 and 6.1.1.4'
N N 0.0061 0.0033 'International Tables Vol C Tables 4.2.6.8 and 6.1.1.4'
O O 0.0106 0.0060 'International Tables Vol C Tables 4.2.6.8 and 6.1.1.4'
Si Si 0.0817 0.0704 'International Tables Vol C Tables 4.2.6.8 and 6.1.1.4'
W W -0.8490 6.8722 'International Tables Vol C Tables 4.2.6.8 and 6.1.1.4'

loop_
_geom_angle_atom_site_label_1
_geom_angle_atom_site_label_2
_geom_angle_atom_site_label_3
_geom_angle
_geom_angle_site_symmetry_1
_geom_angle_site_symmetry_3
_geom_angle_publ_flag
N1 W C29 84.62(16) . . ?
N1 W N3 171.39(14) . . ?
C29 W N3 86.83(15) . . ?
N1 W N2 110.34(14) . . ?
C29 W N2 164.10(14) . . ?
N3 W N2 78.08(12) . . ?
N1 W N4 92.67(14) . . ?
C29 W N4 96.07(14) . . ?
N3 W N4 89.23(12) . . ?
N2 W N4 88.77(12) . . ?
N1 W N5 92.18(14) . . ?
C29 W N5 88.85(15) . . ?
N3 W N5 86.63(12) . . ?
N2 W N5 85.34(13) . . ?
N4 W N5 173.39(12) . . ?
N2 Si1 C14 109.8(2) . . ?
N2 Si1 C13 111.3(2) . . ?
C14 Si1 C13 107.4(3) . . ?
N2 Si1 C15 112.2(2) . . ?
C14 Si1 C15 106.5(3) . . ?
C13 Si1 C15 109.5(3) . . ?
N3 Si2 C16 112.9(2) . . ?
N3 Si2 C17 111.48(19) . . ?
C16 Si2 C17 104.5(2) . . ?
N3 Si2 C18 110.6(2) . . ?
C16 Si2 C18 107.7(3) . . ?
C17 Si2 C18 109.3(2) . . ?
C1 N1 W 169.5(3) . . ?
C7 N2 Si1 121.6(3) . . ?
C7 N2 W 110.5(2) . . ?
Si1 N2 W 127.77(19) . . ?
C8 N3 Si2 120.3(3) . . ?
C8 N3 W 110.2(2) . . ?
Si2 N3 W 129.53(18) . . ?
C23 N4 C19 116.7(4) . . ?
C23 N4 W 121.7(3) . . ?
C19 N4 W 121.7(3) . . ?
C28 N5 C24 117.4(4) . . ?
C28 N5 W 122.7(3) . . ?
C24 N5 W 119.8(3) . . ?
N1 C1 C2 121.3(4) . . ?
N1 C1 C6 120.3(4) . . ?
C2 C1 C6 118.4(4) . . ?
C1 C2 C3 120.9(5) . . ?
C4 C3 C2 120.2(6) . . ?
C3 C4 C5 120.2(5) . . ?
C4 C5 C6 120.3(6) . . ?
C5 C6 C1 120.1(5) . . ?
N2 C7 C12 125.8(4) . . ?
N2 C7 C8 116.5(3) . . ?
C12 C7 C8 117.7(4) . . ?
C9 C8 N3 125.0(4) . . ?
C9 C8 C7 118.9(4) . . ?
N3 C8 C7 116.1(3) . . ?
C10 C9 C8 121.6(4) . . ?
C11 C10 C9 119.7(4) . . ?
C10 C11 C12 119.9(4) . . ?
C11 C12 C7 121.7(4) . . ?
N4 C19 C20 123.3(4) . . ?
C21 C20 C19 119.5(5) . . ?
C20 C21 C22 117.7(4) . . ?
C21 C22 C23 119.6(5) . . ?
N4 C23 C22 123.1(5) . . ?
N5 C24 C25 122.4(5) . . ?
C26 C25 C24 120.4(5) . . ?
C25 C26 C27 118.0(5) . . ?
C28 C27 C26 119.0(5) . . ?
N5 C28 C27 122.8(5) . . ?
O1 C29 W 174.0(4) . . ?
C32 O2 C30 109.0(12) 2_655 . ?
C31 C30 O2 105.1(15) . . ?
C33 C32 O2 117.2(19) . 2_655 ?

loop_
_geom_bond_atom_site_label_1
_geom_bond_atom_site_label_2
_geom_bond_distance
_geom_bond_site_symmetry_2
_geom_bond_publ_flag
W N1 1.787(3) . ?
W C29 1.985(4) . ?
W N3 2.112(3) . ?
W N2 2.139(3) . ?
W N4 2.203(3) . ?
W N5 2.215(3) . ?
Si1 N2 1.729(3) . ?
Si1 C14 1.865(6) . ?
Si1 C13 1.873(6) . ?
Si1 C15 1.879(6) . ?
Si2 N3 1.753(3) . ?
Si2 C16 1.869(5) . ?
Si2 C17 1.870(5) . ?
Si2 C18 1.875(5) . ?
O1 C29 1.165(5) . ?
N1 C1 1.379(5) . ?
N2 C7 1.393(5) . ?
N3 C8 1.405(5) . ?
N4 C23 1.336(5) . ?
N4 C19 1.339(5) . ?
N5 C28 1.340(6) . ?
N5 C24 1.350(6) . ?
C1 C2 1.391(6) . ?
C1 C6 1.404(7) . ?
C2 C3 1.395(7) . ?
C3 C4 1.365(9) . ?
C4 C5 1.387(9) . ?
C5 C6 1.390(8) . ?
C7 C12 1.406(6) . ?
C7 C8 1.436(5) . ?
C8 C9 1.396(5) . ?
C9 C10 1.389(6) . ?
C10 C11 1.387(6) . ?
C11 C12 1.389(6) . ?
C19 C20 1.376(6) . ?
C20 C21 1.372(8) . ?
C21 C22 1.376(8) . ?
C22 C23 1.377(6) . ?
C24 C25 1.367(7) . ?
C25 C26 1.367(10) . ?
C26 C27 1.390(9) . ?
C27 C28 1.382(6) . ?
O2 C32 1.35(2) 2_655 ?
O2 C30 1.50(2) . ?
C30 C31 1.50(3) . ?
C32 C33 1.34(3) . ?
